data_4107001
loop_
_publ_author_name
'James F. Dunne'
'Steven R. Neal'
'Joshua Engelkemier'
'Arkady Ellern'
'Aaron D. Sadow'

_publ_contact_author_address
;1605 Gilman Hall
Department of Chemistry
Iowa State University
Ames IA 50011
;
_publ_contact_author_email sadow@iastate.edu
_publ_contact_author_fax 515-294-0105
_publ_contact_author_name 'Aaron Sadow'
_publ_contact_author_phone 515-294-8069
_publ_section_title
;
 Tris(oxazolinyl)boratomagnesium-Catalyzed Cross-Dehydrocoupling of
 Organosilanes with Amines, Hydrazine, and Ammonia
;
_journal_name_full 'Journal of the American Chemical Society'
_journal_page_first 16782
_journal_page_last 16785
_journal_paper_doi 10.1021/ja207641b
_journal_volume 133
_journal_year 2011
_chemical_formula_sum 'C25 H39 B Mg N4 O3'
_chemical_formula_weight 478.72
_space_group_IT_number 2
_symmetry_cell_setting triclinic
_symmetry_space_group_name_Hall '-P 1'
_symmetry_space_group_name_H-M 'P -1'
_atom_sites_solution_hydrogens geom
_atom_sites_solution_primary direct
_atom_sites_solution_secondary difmap
_audit_creation_method 'APEX2 v2009.11-0'
_cell_angle_alpha 80.007(6)
_cell_angle_beta 72.445(6)
_cell_angle_gamma 87.753(6)
_cell_formula_units_Z 2
_cell_length_a 9.079(3)
_cell_length_b 11.802(4)
_cell_length_c 13.768(5)
_cell_measurement_temperature 173.(2)
_cell_volume 1385.1(8)
_computing_cell_refinement 'SAINT V7.66A (Bruker AXS, 2009)'
_computing_data_collection 'APEX2 Suite (Bruker AXS, 2009)'
_computing_data_reduction 'SAINT V7.66A (Bruker AXS, 2009)'
_computing_molecular_graphics 'XSHELL (Bruker AXS, 2007)'
_computing_publication_material 'APEX2 Suite (Bruker AXS, 2009)'
_computing_structure_refinement 'SHELXL-97 (Sheldrick, 2008)'
_computing_structure_solution 'SHELXS-97 (Sheldrick, 2008)'
_diffrn_ambient_temperature 173.(2)
_diffrn_measured_fraction_theta_full 0.990
_diffrn_measured_fraction_theta_max 0.990
_diffrn_measurement_device_type ' BRUKER APEX2 CCD Diffractometer'
_diffrn_measurement_method '\w scan'
_diffrn_radiation_monochromator graphite
_diffrn_radiation_type MoK\a
_diffrn_radiation_wavelength 0.71073
_diffrn_reflns_av_R_equivalents 0.0591
_diffrn_reflns_av_sigmaI/netI 0.0747
_diffrn_reflns_limit_h_max 9
_diffrn_reflns_limit_h_min -9
_diffrn_reflns_limit_k_max 12
_diffrn_reflns_limit_k_min -12
_diffrn_reflns_limit_l_max 14
_diffrn_reflns_limit_l_min -14
_diffrn_reflns_number 8179
_diffrn_reflns_theta_full 21.97
_diffrn_reflns_theta_max 21.97
_diffrn_reflns_theta_min 1.57
_exptl_absorpt_coefficient_mu 0.095
_exptl_absorpt_correction_T_max 0.99
_exptl_absorpt_correction_T_min 0.97
_exptl_absorpt_correction_type multi-scan
_exptl_absorpt_process_details
;
;
_exptl_crystal_colour colorless
_exptl_crystal_density_diffrn 1.148
_exptl_crystal_description needle
_exptl_crystal_F_000 516
_exptl_crystal_size_max 0.28
_exptl_crystal_size_mid 0.08
_exptl_crystal_size_min 0.08
_refine_diff_density_max 0.333
_refine_diff_density_min -0.326
_refine_ls_extinction_method none
_refine_ls_goodness_of_fit_ref 1.141
_refine_ls_hydrogen_treatment mixed
_refine_ls_matrix_type full
_refine_ls_number_parameters 320
_refine_ls_number_reflns 3366
_refine_ls_number_restraints 0
_refine_ls_restrained_S_all 1.141
_refine_ls_R_factor_all 0.1000
_refine_ls_R_factor_gt 0.0813
_refine_ls_shift/su_max 0.000
_refine_ls_shift/su_mean 0.000
_refine_ls_structure_factor_coef Fsqd
_refine_ls_weighting_details 'calc w=1/[\s^2^(Fo^2^)+(0.0966P)^2^+3.0840P] where P=(Fo^2^+2Fc^2^)/3'
_refine_ls_weighting_scheme calc
_refine_ls_wR_factor_gt 0.2167
_refine_ls_wR_factor_ref 0.2276
_reflns_number_gt 2634
_reflns_number_total 3366
_reflns_threshold_expression >2sigma(I)
_cod_data_source_file ja207641b_si_002.cif
_cod_data_source_block I
_cod_original_cell_volume 1385.1(9)
_cod_database_code 4107001

loop_
_symmetry_equiv_pos_as_xyz
'x, y, z'
'-x, -y, -z'

loop_
_atom_site_type_symbol
_atom_site_label
_atom_site_fract_x
_atom_site_fract_y
_atom_site_fract_z
_atom_site_U_iso_or_equiv
_atom_site_adp_type
_atom_site_calc_flag
_atom_site_refinement_flags
_atom_site_occupancy
Mg Mg1 0.3002(2) 0.73500(13) 0.27590(12) 0.0269(5) Uani d . 1
B B1 0.1544(7) 0.9788(5) 0.2445(5) 0.0272(14) Uani d . 1
C C1 0.0921(7) 0.8509(5) 0.0253(5) 0.0379(15) Uani d . 1
H H1A 0.1404 0.8794 -0.0493 0.046 Uiso calc R 1
H H1B -0.0137 0.8227 0.0357 0.046 Uiso calc R 1
C C2 0.1873(5) 0.7556(5) 0.0643(4) 0.0318(14) Uani d . 1
C C3 0.1014(11) 0.6428(5) 0.1051(5) 0.078(3) Uani d . 1
H H3A 0.1639 0.5875 0.1368 0.117 Uiso calc R 1
H H3B 0.0808 0.6133 0.0481 0.117 Uiso calc R 1
H H3C 0.0033 0.654 0.157 0.117 Uiso calc R 1
C C4 0.3378(8) 0.7436(7) -0.0177(5) 0.070(2) Uani d . 1
H H4A 0.3879 0.8193 -0.0453 0.105 Uiso calc R 1
H H4B 0.3177 0.7116 -0.0737 0.105 Uiso calc R 1
H H4C 0.4056 0.692 0.0125 0.105 Uiso calc R 1
C C5 0.1600(5) 0.9012(4) 0.1552(4) 0.0246(11) Uani d . 1
C C6 0.5342(5) 1.0530(5) 0.2845(5) 0.0377(15) Uani d . 1
H H6A 0.546 1.0792 0.3463 0.045 Uiso calc R 1
H H6B 0.6143 1.0915 0.2226 0.045 Uiso calc R 1
C C7 0.5474(5) 0.9225(5) 0.2946(5) 0.0358(14) Uani d . 1
C C8 0.5213(8) 0.8641(5) 0.4066(5) 0.059(2) Uani d . 1
H H8A 0.4207 0.8862 0.4493 0.088 Uiso calc R 1
H H8B 0.603 0.8882 0.4319 0.088 Uiso calc R 1
H H8C 0.5236 0.7804 0.4103 0.088 Uiso calc R 1
C C9 0.6976(7) 0.8846(5) 0.2240(5) 0.059(2) Uani d . 1
H H9A 0.6978 0.8006 0.2313 0.088 Uiso calc R 1
H H9B 0.7848 0.9104 0.243 0.088 Uiso calc R 1
H H9C 0.707 0.9185 0.1521 0.088 Uiso calc R 1
C C10 0.3273(5) 0.9802(4) 0.2566(4) 0.0276(13) Uani d . 1
C C11 -0.1083(7) 0.8418(4) 0.5120(4) 0.0333(14) Uani d . 1
H H11A -0.2203 0.8234 0.5369 0.04 Uiso calc R 1
H H11B -0.077 0.866 0.5683 0.04 Uiso calc R 1
C C12 -0.0144(5) 0.7382(5) 0.4747(4) 0.0313(13) Uani d . 1
C C13 0.0608(8) 0.6773(5) 0.5528(5) 0.0496(17) Uani d . 1
H H13A 0.1306 0.6185 0.5227 0.074 Uiso calc R 1
H H13B -0.019 0.6406 0.6146 0.074 Uiso calc R 1
H H13C 0.1197 0.7331 0.5718 0.074 Uiso calc R 1
C C14 -0.1103(8) 0.6558(5) 0.4434(5) 0.0524(18) Uani d . 1
H H14A -0.1678 0.6998 0.3999 0.079 Uiso calc R 1
H H14B -0.183 0.6127 0.5055 0.079 Uiso calc R 1
H H14C -0.0417 0.6021 0.4047 0.079 Uiso calc R 1
C C15 0.0600(5) 0.8965(4) 0.3531(4) 0.0209(11) Uani d . 1
C C16 0.0902(5) 1.1054(4) 0.2162(4) 0.0286(13) Uani d . 1
C C17 0.1868(7) 1.1899(5) 0.1436(5) 0.0383(15) Uani d . 1
H H17 0.2917 1.1715 0.1135 0.046 Uiso calc R 1
C C18 0.1372(7) 1.2981(5) 0.1136(5) 0.0422(16) Uani d . 1
H H18 0.2082 1.3532 0.0654 0.051 Uiso calc R 1
C C19 -0.0151(7) 1.3271(5) 0.1533(5) 0.0378(15) Uani d . 1
H H19 -0.05 1.4018 0.1329 0.045 Uiso calc R 1
C C20 -0.1158(7) 1.2460(5) 0.2232(5) 0.0382(15) Uani d . 1
H H20 -0.2212 1.2646 0.2509 0.046 Uiso calc R 1
C C21 -0.0640(5) 1.1369(5) 0.2534(4) 0.0310(13) Uani d . 1
H H21 -0.1358 1.0821 0.3009 0.037 Uiso calc R 1
C C22 0.4975(5) 0.5087(5) 0.2750(4) 0.0355(14) Uani d . 1
C C23 0.6153(10) 0.5002(8) 0.3348(7) 0.082(3) Uani d . 1
H H23A 0.655 0.5772 0.3315 0.123 Uiso calc R 1
H H23B 0.7009 0.4516 0.3043 0.123 Uiso calc R 1
H H23C 0.5656 0.4662 0.4071 0.123 Uiso calc R 1
C C24 0.4396(8) 0.3883(5) 0.2776(5) 0.064(2) Uani d . 1
H H24A 0.3889 0.3529 0.3493 0.097 Uiso calc R 1
H H24B 0.5271 0.3413 0.2471 0.097 Uiso calc R 1
H H24C 0.3656 0.3935 0.2379 0.097 Uiso calc R 1
C C25 0.5764(9) 0.5597(5) 0.1641(5) 0.069(2) Uani d . 1
H H25A 0.503 0.5626 0.1241 0.103 Uiso calc R 1
H H25B 0.6642 0.5119 0.1356 0.103 Uiso calc R 1
H H25C 0.6132 0.6377 0.1604 0.103 Uiso calc R 1
N N1 0.2171(5) 0.8009(4) 0.1511(2) 0.0291(11) Uani d . 1
N N2 0.4132(5) 0.8918(4) 0.2624(2) 0.0295(11) Uani d . 1
N N3 0.1015(5) 0.7947(4) 0.3787(2) 0.0267(11) Uani d . 1
N N4 0.3720(5) 0.5838(5) 0.3176(5) 0.0443(14) Uani d . 1
H H4N 0.310(9) 0.546(7) 0.361(6) 0.07(3) Uiso d . 1
O O1 0.0877(4) 0.9409(2) 0.0840(2) 0.0328(9) Uani d . 1
O O2 -0.0709(4) 0.9317(2) 0.4197(2) 0.0305(9) Uani d . 1
O O3 0.3810(4) 1.0780(2) 0.2752(2) 0.0329(9) Uani d . 1

loop_
_atom_site_aniso_label
_atom_site_aniso_U_11
_atom_site_aniso_U_22
_atom_site_aniso_U_33
_atom_site_aniso_U_12
_atom_site_aniso_U_13
_atom_site_aniso_U_23
Mg1 0.0235(10) 0.0256(10) 0.0307(10) 0.0055(7) -0.0066(8) -0.0064(8)
B1 0.026(3) 0.030(4) 0.025(3) -0.001(3) -0.006(3) -0.006(3)
C1 0.045(4) 0.037(4) 0.037(3) 0.007(3) -0.017(3) -0.012(3)
C2 0.041(3) 0.036(3) 0.022(3) 0.004(3) -0.010(3) -0.013(2)
C3 0.137(8) 0.043(4) 0.075(6) -0.024(5) -0.069(6) 0.004(4)
C4 0.065(5) 0.110(6) 0.037(4) 0.054(5) -0.017(4) -0.027(4)
C5 0.023(3) 0.028(3) 0.020(3) 0.001(2) -0.004(2) -0.002(2)
C6 0.026(3) 0.038(4) 0.053(4) -0.003(3) -0.016(3) -0.012(3)
C7 0.021(3) 0.038(3) 0.053(4) 0.001(3) -0.016(3) -0.010(3)
C8 0.064(5) 0.062(5) 0.063(5) -0.003(4) -0.043(4) -0.001(4)
C9 0.025(3) 0.054(4) 0.098(6) 0.002(3) -0.011(4) -0.029(4)
C10 0.025(3) 0.027(3) 0.029(3) -0.001(3) -0.004(2) -0.007(2)
C11 0.033(3) 0.029(3) 0.031(3) 0.004(3) -0.001(3) -0.004(3)
C12 0.037(3) 0.028(3) 0.024(3) 0.002(3) -0.001(3) -0.005(2)
C13 0.054(4) 0.049(4) 0.038(4) 0.019(3) -0.007(3) -0.003(3)
C14 0.054(4) 0.041(4) 0.054(4) -0.017(3) 0.000(3) -0.010(3)
C15 0.014(3) 0.028(3) 0.020(3) 0.003(2) -0.004(2) -0.007(2)
C16 0.029(3) 0.029(3) 0.030(3) 0.001(2) -0.010(3) -0.009(2)
C17 0.033(3) 0.032(3) 0.042(4) 0.005(3) -0.005(3) 0.001(3)
C18 0.045(4) 0.033(4) 0.045(4) -0.003(3) -0.013(3) 0.004(3)
C19 0.049(4) 0.024(3) 0.047(4) 0.005(3) -0.025(3) -0.006(3)
C20 0.038(3) 0.035(4) 0.051(4) 0.016(3) -0.023(3) -0.017(3)
C21 0.033(3) 0.028(3) 0.034(3) 0.002(3) -0.013(3) -0.008(2)
C22 0.033(3) 0.030(3) 0.035(3) 0.013(3) 0.001(3) -0.004(3)
C23 0.086(6) 0.088(6) 0.098(7) 0.049(5) -0.054(5) -0.051(5)
C24 0.048(4) 0.046(4) 0.085(6) 0.002(3) 0.007(4) -0.022(4)
C25 0.071(5) 0.059(5) 0.058(5) 0.019(4) 0.004(4) -0.007(4)
N1 0.030(3) 0.026(3) 0.033(3) 0.006(2) -0.010(2) -0.012(2)
N2 0.023(2) 0.027(3) 0.037(3) 0.002(2) -0.009(2) -0.002(2)
N3 0.027(2) 0.027(3) 0.023(2) 0.000(2) -0.002(2) -0.005(2)
N4 0.034(3) 0.035(3) 0.049(4) 0.013(3) 0.005(3) -0.003(3)
O1 0.033(2) 0.033(2) 0.037(2) 0.0074(17) -0.0160(18) -0.0107(17)
O2 0.026(2) 0.031(2) 0.028(2) 0.0053(16) 0.0008(17) -0.0051(16)
O3 0.025(2) 0.028(2) 0.048(2) 0.0003(16) -0.0112(18) -0.0121(17)

loop_
_atom_type_symbol
_atom_type_description
_atom_type_scat_dispersion_real
_atom_type_scat_dispersion_imag
_atom_type_scat_source
C C 0.0033 0.0016 'International Tables Vol C Tables 4.2.6.8 and 6.1.1.4'
H H 0.0000 0.0000 'International Tables Vol C Tables 4.2.6.8 and 6.1.1.4'
B B 0.0013 0.0007 'International Tables Vol C Tables 4.2.6.8 and 6.1.1.4'
N N 0.0061 0.0033 'International Tables Vol C Tables 4.2.6.8 and 6.1.1.4'
O O 0.0106 0.0060 'International Tables Vol C Tables 4.2.6.8 and 6.1.1.4'
Mg Mg 0.0486 0.0363 'International Tables Vol C Tables 4.2.6.8 and 6.1.1.4'

loop_
_geom_angle_atom_site_label_1
_geom_angle_atom_site_label_2
_geom_angle_atom_site_label_3
_geom_angle
N4 Mg1 N1 131.0(2)
N4 Mg1 N2 126.0(2)
N1 Mg1 N2 91.37(18)
N4 Mg1 N3 117.5(2)
N1 Mg1 N3 90.05(18)
N2 Mg1 N3 89.25(18)
N4 Mg1 H4N 18.(2)
N1 Mg1 H4N 131.(2)
N2 Mg1 H4N 136.(2)
N3 Mg1 H4N 101.(2)
C16 B1 C10 113.3(4)
C16 B1 C15 118.7(4)
C10 B1 C15 101.5(4)
C16 B1 C5 110.8(4)
C10 B1 C5 107.5(4)
C15 B1 C5 103.9(4)
O1 C1 C2 106.4(4)
O1 C1 H1A 110.4
C2 C1 H1A 110.4
O1 C1 H1B 110.4
C2 C1 H1B 110.4
H1A C1 H1B 108.6
N1 C2 C3 109.4(5)
N1 C2 C4 109.9(5)
C3 C2 C4 111.6(6)
N1 C2 C1 101.6(4)
C3 C2 C1 113.4(5)
C4 C2 C1 110.6(5)
C2 C3 H3A 109.5
C2 C3 H3B 109.5
H3A C3 H3B 109.5
C2 C3 H3C 109.5
H3A C3 H3C 109.5
H3B C3 H3C 109.5
C2 C4 H4A 109.5
C2 C4 H4B 109.5
H4A C4 H4B 109.5
C2 C4 H4C 109.5
H4A C4 H4C 109.5
H4B C4 H4C 109.5
N1 C5 O1 115.7(5)
N1 C5 B1 125.8(5)
O1 C5 B1 118.3(4)
O3 C6 C7 105.1(4)
O3 C6 H6A 110.7
C7 C6 H6A 110.7
O3 C6 H6B 110.7
C7 C6 H6B 110.7
H6A C6 H6B 108.8
N2 C7 C9 110.6(5)
N2 C7 C6 101.8(4)
C9 C7 C6 112.9(5)
N2 C7 C8 107.6(5)
C9 C7 C8 111.4(5)
C6 C7 C8 112.1(5)
C7 C8 H8A 109.5
C7 C8 H8B 109.5
H8A C8 H8B 109.5
C7 C8 H8C 109.5
H8A C8 H8C 109.5
H8B C8 H8C 109.5
C7 C9 H9A 109.5
C7 C9 H9B 109.5
H9A C9 H9B 109.5
C7 C9 H9C 109.5
H9A C9 H9C 109.5
H9B C9 H9C 109.5
N2 C10 O3 115.3(5)
N2 C10 B1 125.1(5)
O3 C10 B1 119.0(4)
O2 C11 C12 103.9(4)
O2 C11 H11A 111.0
C12 C11 H11A 111.0
O2 C11 H11B 111.0
C12 C11 H11B 111.0
H11A C11 H11B 109.0
N3 C12 C13 111.9(5)
N3 C12 C14 107.3(4)
C13 C12 C14 111.9(5)
N3 C12 C11 101.3(4)
C13 C12 C11 111.8(5)
C14 C12 C11 112.1(5)
C12 C13 H13A 109.5
C12 C13 H13B 109.5
H13A C13 H13B 109.5
C12 C13 H13C 109.5
H13A C13 H13C 109.5
H13B C13 H13C 109.5
C12 C14 H14A 109.5
C12 C14 H14B 109.5
H14A C14 H14B 109.5
C12 C14 H14C 109.5
H14A C14 H14C 109.5
H14B C14 H14C 109.5
N3 C15 O2 115.7(4)
N3 C15 B1 122.0(4)
O2 C15 B1 122.3(4)
C21 C16 C17 115.1(5)
C21 C16 B1 124.2(5)
C17 C16 B1 120.5(5)
C18 C17 C16 123.2(5)
C18 C17 H17 118.4
C16 C17 H17 118.4
C17 C18 C19 120.2(6)
C17 C18 H18 119.9
C19 C18 H18 119.9
C20 C19 C18 118.9(5)
C20 C19 H19 120.6
C18 C19 H19 120.6
C19 C20 C21 120.4(5)
C19 C20 H20 119.8
C21 C20 H20 119.8
C20 C21 C16 122.3(5)
C20 C21 H21 118.9
C16 C21 H21 118.9
N4 C22 C25 108.7(5)
N4 C22 C23 110.0(5)
C25 C22 C23 108.6(6)
N4 C22 C24 112.1(5)
C25 C22 C24 108.0(6)
C23 C22 C24 109.3(6)
C22 C23 H23A 109.5
C22 C23 H23B 109.5
H23A C23 H23B 109.5
C22 C23 H23C 109.5
H23A C23 H23C 109.5
H23B C23 H23C 109.5
C22 C24 H24A 109.5
C22 C24 H24B 109.5
H24A C24 H24B 109.5
C22 C24 H24C 109.5
H24A C24 H24C 109.5
H24B C24 H24C 109.5
C22 C25 H25A 109.5
C22 C25 H25B 109.5
H25A C25 H25B 109.5
C22 C25 H25C 109.5
H25A C25 H25C 109.5
H25B C25 H25C 109.5
C5 N1 C2 109.4(4)
C5 N1 Mg1 113.7(3)
C2 N1 Mg1 136.4(3)
C10 N2 C7 109.0(4)
C10 N2 Mg1 113.9(3)
C7 N2 Mg1 133.0(3)
C15 N3 C12 109.6(4)
C15 N3 Mg1 117.0(3)
C12 N3 Mg1 133.1(3)
C22 N4 Mg1 137.1(4)
C22 N4 H4N 107.(6)
Mg1 N4 H4N 113.(6)
C5 O1 C1 106.8(4)
C15 O2 C11 105.8(4)
C10 O3 C6 106.6(4)

loop_
_geom_bond_atom_site_label_1
_geom_bond_atom_site_label_2
_geom_bond_distance
Mg1 N4 1.928(5)
Mg1 N1 2.097(5)
Mg1 N2 2.104(5)
Mg1 N3 2.112(4)
Mg1 H4N 2.35(8)
B1 C16 1.609(8)
B1 C10 1.629(8)
B1 C15 1.644(8)
B1 C5 1.645(8)
C1 O1 1.434(7)
C1 C2 1.515(8)
C1 H1A 0.99
C1 H1B 0.99
C2 N1 1.488(7)
C2 C3 1.501(9)
C2 C4 1.508(9)
C3 H3A 0.98
C3 H3B 0.98
C3 H3C 0.98
C4 H4A 0.98
C4 H4B 0.98
C4 H4C 0.98
C5 N1 1.277(6)
C5 O1 1.348(6)
C6 O3 1.449(6)
C6 C7 1.526(8)
C6 H6A 0.99
C6 H6B 0.99
C7 N2 1.493(7)
C7 C9 1.519(8)
C7 C8 1.527(9)
C8 H8A 0.98
C8 H8B 0.98
C8 H8C 0.98
C9 H9A 0.98
C9 H9B 0.98
C9 H9C 0.98
C10 N2 1.284(7)
C10 O3 1.363(6)
C11 O2 1.468(6)
C11 C12 1.535(7)
C11 H11A 0.99
C11 H11B 0.99
C12 N3 1.487(7)
C12 C13 1.508(8)
C12 C14 1.525(8)
C13 H13A 0.98
C13 H13B 0.98
C13 H13C 0.98
C14 H14A 0.98
C14 H14B 0.98
C14 H14C 0.98
C15 N3 1.268(6)
C15 O2 1.365(6)
C16 C21 1.398(7)
C16 C17 1.399(8)
C17 C18 1.375(8)
C17 H17 0.95
C18 C19 1.378(8)
C18 H18 0.95
C19 C20 1.377(8)
C19 H19 0.95
C20 C21 1.391(8)
C20 H20 0.95
C21 H21 0.95
C22 N4 1.459(7)
C22 C25 1.503(9)
C22 C23 1.525(9)
C22 C24 1.525(9)
C23 H23A 0.98
C23 H23B 0.98
C23 H23C 0.98
C24 H24A 0.98
C24 H24B 0.98
C24 H24C 0.98
C25 H25A 0.98
C25 H25B 0.98
C25 H25C 0.98
N4 H4N 0.77(8)
